data_4300785
loop_
_publ_author_name
'Gerd Fischer'
'Sebastian Herler'
'Peter Mayer'
'Axel Schulz'
'Alexander Villinger'
'Jan J. Weigand'

_publ_contact_author_address
;

Department Chemie und Biochemie

Ludwig-Maximilians Universit\"at

Butenandtstra\&se 5-13 (Haus F)

D-81377 M\"unchen

Bundesrepublik Deutschland

;
_publ_contact_author_email lex@cup.uni-muenchen.de
_publ_contact_author_fax +49-89-2180-77492
_publ_contact_author_name 'Axel Schulz'
_publ_section_title
;

Mono-, Di-, and Tricoordinated Phosphorus Attached to a N-N Unit: An

Experimental and Theoretical Study

;
_journal_name_full 'Inorganic Chemistry'
_journal_page_first 1740
_journal_page_last 1751
_journal_paper_doi 10.1021/ic048286m
_journal_volume 44
_journal_year 2005
_chemical_formula_moiety 'P C12 H10 S N2, 3(Si C3 H9)'
_chemical_formula_sum 'C21 H37 N2 P S Si3'
_chemical_formula_weight 464.828
_space_group_IT_number 14
_symmetry_cell_setting monoclinic
_symmetry_Int_Tables_number 14
_symmetry_space_group_name_Hall '-P 2yn'
_symmetry_space_group_name_H-M 'P 1 21/n 1'
_atom_sites_solution_hydrogens geom
_atom_sites_solution_primary direct
_atom_sites_solution_secondary difmap
_audit_author_name 'Mayer, P.'
_audit_block_code PPhS_NNSIMe3_in251_schulz
_audit_creation_date 28-May-04
_audit_creation_method 'form98_non/compatible with shelxl97-2'
_audit_update_record 23-Jun-04
_cell_angle_alpha 90.00
_cell_angle_beta 93.2525(4)
_cell_angle_gamma 90.00
_cell_formula_units_Z 8
_cell_length_a 8.86530(10)
_cell_length_b 37.6480(4)
_cell_length_c 16.0046(2)
_cell_measurement_reflns_used 20108
_cell_measurement_temperature 200(2)
_cell_measurement_theta_max 22.986
_cell_measurement_theta_min 3.134
_cell_volume 5333.10(11)
_computing_cell_refinement 'HKL Scalepack (Otwinowski & Minor 1997)'
_computing_data_collection 'Collect (Nonius BV, 1997-2000)'
_computing_data_reduction 'HKL Denzo and Scalepack (Otwinowski & Minor 1997)'
_computing_structure_refinement 'SHELXL-97 (G. M. Sheldrick. University of G\"ottingen, 97-2 version)'
_computing_structure_solution
;

A. Altomare, M. C. Burla, M. Camalli, G. L. Cascarano, C. Giacovazzo, A.

Guagliardi, A. G. G. Moliterni, G. Polidori, R. Spagna: SIR97: a new tool for

crystal structure determination and refinement; J. Appl. Crystallogr. 1999,

32, 115-119.

;
_diffrn_ambient_temperature 200(2)
_diffrn_detector_area_resol_mean 9
_diffrn_measured_fraction_theta_full 0.993
_diffrn_measured_fraction_theta_max 0.993
_diffrn_measurement_device '95mm CCD camera on \k-goniostat'
_diffrn_measurement_device_type KappaCCD
_diffrn_orient_matrix_type 'by Nonius Collect from scalepack cell'
_diffrn_orient_matrix_UB_11 0.0773527
_diffrn_orient_matrix_UB_12 -0.0141467
_diffrn_orient_matrix_UB_13 0.0335215
_diffrn_orient_matrix_UB_21 0.0604746
_diffrn_orient_matrix_UB_22 -0.0025494
_diffrn_orient_matrix_UB_23 -0.0505353
_diffrn_orient_matrix_UB_31 0.0558942
_diffrn_orient_matrix_UB_32 0.0223361
_diffrn_orient_matrix_UB_33 0.0154630
_diffrn_radiation_collimation 0.35
_diffrn_radiation_monochromator graphite
_diffrn_radiation_source 'rotating anode'
_diffrn_radiation_type MoK\a
_diffrn_radiation_wavelength 0.71073
_diffrn_reflns_av_R_equivalents 0.0813
_diffrn_reflns_av_sigmaI/netI 0.0723
_diffrn_reflns_limit_h_max 9
_diffrn_reflns_limit_h_min -9
_diffrn_reflns_limit_k_max 39
_diffrn_reflns_limit_k_min -41
_diffrn_reflns_limit_l_max 17
_diffrn_reflns_limit_l_min -17
_diffrn_reflns_number 43715
_diffrn_reflns_theta_full 22.97
_diffrn_reflns_theta_max 22.97
_diffrn_reflns_theta_min 3.14
_diffrn_source_current 90.00
_diffrn_source_power 4.050
_diffrn_source_type 'FR 591 generator'
_diffrn_source_voltage 45.00
_exptl_absorpt_coefficient_mu 0.326
_exptl_absorpt_correction_type none
_exptl_crystal_colour colourless
_exptl_crystal_density_diffrn 1.15787(2)
_exptl_crystal_density_method 'not measured'
_exptl_crystal_description block
_exptl_crystal_F_000 2000
_exptl_crystal_size_max 0.21
_exptl_crystal_size_mid 0.14
_exptl_crystal_size_min 0.11
_refine_diff_density_max 0.285
_refine_diff_density_min -0.248
_refine_diff_density_rms 0.056
_refine_ls_extinction_method none
_refine_ls_goodness_of_fit_ref 1.040
_refine_ls_hydrogen_treatment mixed
_refine_ls_matrix_type full
_refine_ls_number_parameters 505
_refine_ls_number_reflns 7350
_refine_ls_number_restraints 0
_refine_ls_restrained_S_all 1.040
_refine_ls_R_factor_all 0.0900
_refine_ls_R_factor_gt 0.0476
_refine_ls_shift/su_max 0.001
_refine_ls_shift/su_mean 0.000
_refine_ls_structure_factor_coef Fsqd
_refine_ls_weighting_details 'calc w=1/[\s^2^(Fo^2^)+(0.0508P)^2^+1.1752P] where P=(Fo^2^+2Fc^2^)/3'
_refine_ls_weighting_scheme calc
_refine_ls_wR_factor_gt 0.1048
_refine_ls_wR_factor_ref 0.1198
_reflns_number_gt 4734
_reflns_number_total 7350
_reflns_threshold_expression >2sigma(I)
_cod_data_source_file ic048286msi20050120_015141.cif
_cod_data_source_block in251
_cod_original_sg_symbol_H-M 'P 21/n'
_cod_database_code 4300785

loop_
_symmetry_equiv_pos_as_xyz
'x, y, z'
'-x+1/2, y+1/2, -z+1/2'
'-x, -y, -z'
'x-1/2, -y-1/2, z-1/2'

loop_
_atom_site_label
_atom_site_type_symbol
_atom_site_fract_x
_atom_site_fract_y
_atom_site_fract_z
_atom_site_U_iso_or_equiv
_atom_site_adp_type
_atom_site_occupancy
_atom_site_symmetry_multiplicity
_atom_site_calc_flag
_atom_site_refinement_flags
_atom_site_disorder_assembly
_atom_site_disorder_group
S1 S -0.45391(10) 0.23163(3) 0.66268(6) 0.0474(3) Uani 1 1 d . . .
S2 S 0.01174(10) 0.02420(3) 0.66277(6) 0.0472(3) Uani 1 1 d . . .
P1 P -0.26219(10) 0.21608(2) 0.71415(6) 0.0336(3) Uani 1 1 d . . .
P2 P 0.20583(10) 0.03640(2) 0.71732(6) 0.0347(3) Uani 1 1 d . . .
Si1 Si 0.07048(11) 0.24572(3) 0.72054(7) 0.0495(3) Uani 1 1 d . . .
Si2 Si -0.23009(12) 0.29434(3) 0.84922(6) 0.0469(3) Uani 1 1 d . . .
Si3 Si -0.24198(12) 0.31155(3) 0.65920(7) 0.0473(3) Uani 1 1 d . . .
Si4 Si 0.52674(10) -0.00038(3) 0.72892(6) 0.0401(3) Uani 1 1 d . . .
Si5 Si 0.20453(11) -0.04026(3) 0.85828(6) 0.0396(3) Uani 1 1 d . . .
Si6 Si 0.19387(11) -0.06013(3) 0.66939(6) 0.0394(3) Uani 1 1 d . . .
N1 N -0.1296(3) 0.24826(7) 0.72946(15) 0.0317(7) Uani 1 1 d . . .
N2 N -0.1902(3) 0.28416(7) 0.74575(16) 0.0343(7) Uani 1 1 d . . .
N3 N 0.3254(3) 0.00192(6) 0.73638(16) 0.0309(7) Uani 1 1 d . . .
N4 N 0.2507(3) -0.03228(7) 0.75468(16) 0.0313(7) Uani 1 1 d . . .
C1 C -0.1750(4) 0.18263(9) 0.6511(2) 0.0367(9) Uani 1 1 d . . .
C2 C -0.1952(4) 0.18504(10) 0.5646(2) 0.0479(10) Uani 1 1 d . . .
H2 H -0.2524 0.2041 0.5402 0.057 Uiso 1 1 calc R . .
C3 C -0.1330(5) 0.15996(11) 0.5135(3) 0.0589(12) Uani 1 1 d . . .
H3 H -0.1473 0.1619 0.4544 0.071 Uiso 1 1 calc R . .
C4 C -0.0516(5) 0.13255(12) 0.5477(3) 0.0734(14) Uani 1 1 d . . .
H4 H -0.0083 0.1155 0.5125 0.088 Uiso 1 1 calc R . .
C5 C -0.0314(5) 0.12939(11) 0.6331(3) 0.0793(15) Uani 1 1 d . . .
H5 H 0.0262 0.1102 0.6566 0.095 Uiso 1 1 calc R . .
C6 C -0.0949(5) 0.15408(10) 0.6853(3) 0.0604(12) Uani 1 1 d . . .
H6 H -0.0833 0.1514 0.7443 0.073 Uiso 1 1 calc R . .
C7 C -0.2922(4) 0.19334(9) 0.8123(2) 0.0428(10) Uani 1 1 d . . .
C8 C -0.1845(5) 0.19247(11) 0.8777(3) 0.0638(12) Uani 1 1 d . . .
H8 H -0.0894 0.2036 0.8726 0.077 Uiso 1 1 calc R . .
C9 C -0.2167(7) 0.17495(14) 0.9517(3) 0.0922(18) Uani 1 1 d . . .
H9 H -0.1431 0.1746 0.9973 0.111 Uiso 1 1 calc R . .
C10 C -0.3511(9) 0.15851(15) 0.9595(4) 0.109(3) Uani 1 1 d . . .
H10 H -0.3704 0.1466 1.0101 0.131 Uiso 1 1 calc R . .
C11 C -0.4585(7) 0.15898(13) 0.8953(4) 0.0965(19) Uani 1 1 d . . .
H11 H -0.5527 0.1475 0.9011 0.116 Uiso 1 1 calc R . .
C12 C -0.4300(5) 0.17643(10) 0.8210(3) 0.0618(12) Uani 1 1 d . . .
H12 H -0.5049 0.1768 0.7761 0.074 Uiso 1 1 calc R . .
C13 C 0.1524(4) 0.29044(11) 0.7365(3) 0.0901(16) Uani 1 1 d . . .
H13A H 0.1257 0.2997 0.7910 0.135 Uiso 1 1 calc R . .
H13B H 0.1123 0.3063 0.6921 0.135 Uiso 1 1 calc R . .
H13C H 0.2625 0.2891 0.7349 0.135 Uiso 1 1 calc R . .
C14 C 0.1243(4) 0.23063(12) 0.6163(2) 0.0777(15) Uani 1 1 d . . .
H14A H 0.0827 0.2069 0.6050 0.117 Uiso 1 1 calc R . .
H14B H 0.2347 0.2298 0.6153 0.117 Uiso 1 1 calc R . .
H14C H 0.0841 0.2472 0.5734 0.117 Uiso 1 1 calc R . .
C15 C 0.1663(4) 0.21571(13) 0.7987(3) 0.0858(16) Uani 1 1 d . . .
H15A H 0.1391 0.2225 0.8550 0.129 Uiso 1 1 calc R . .
H15B H 0.2760 0.2176 0.7950 0.129 Uiso 1 1 calc R . .
H15C H 0.1345 0.1912 0.7874 0.129 Uiso 1 1 calc R . .
C16 C -0.0747(5) 0.28102(12) 0.9259(2) 0.0810(15) Uani 1 1 d . . .
H16A H 0.0209 0.2910 0.9089 0.121 Uiso 1 1 calc R . .
H16B H -0.0673 0.2551 0.9276 0.121 Uiso 1 1 calc R . .
H16C H -0.0959 0.2900 0.9815 0.121 Uiso 1 1 calc R . .
C17 C -0.4129(4) 0.27563(10) 0.8791(2) 0.0625(12) Uani 1 1 d . . .
H17A H -0.4102 0.2497 0.8743 0.094 Uiso 1 1 calc R . .
H17B H -0.4947 0.2851 0.8418 0.094 Uiso 1 1 calc R . .
H17C H -0.4302 0.2822 0.9370 0.094 Uiso 1 1 calc R . .
C18 C -0.2441(5) 0.34351(10) 0.8590(3) 0.0819(15) Uani 1 1 d . . .
H18A H -0.1495 0.3544 0.8432 0.123 Uiso 1 1 calc R . .
H18B H -0.2622 0.3498 0.9170 0.123 Uiso 1 1 calc R . .
H18C H -0.3279 0.3522 0.8220 0.123 Uiso 1 1 calc R . .
C19 C -0.4435(4) 0.32522(10) 0.6601(3) 0.0709(13) Uani 1 1 d . . .
H19A H -0.4620 0.3363 0.7139 0.106 Uiso 1 1 calc R . .
H19B H -0.5084 0.3043 0.6520 0.106 Uiso 1 1 calc R . .
H19C H -0.4663 0.3422 0.6148 0.106 Uiso 1 1 calc R . .
C20 C -0.2052(5) 0.29056(10) 0.5582(2) 0.0635(12) Uani 1 1 d . . .
H20A H -0.0989 0.2834 0.5583 0.095 Uiso 1 1 calc R . .
H20B H -0.2274 0.3075 0.5127 0.095 Uiso 1 1 calc R . .
H20C H -0.2698 0.2696 0.5498 0.095 Uiso 1 1 calc R . .
C21 C -0.1308(5) 0.35411(10) 0.6615(3) 0.0816(15) Uani 1 1 d . . .
H21A H -0.1464 0.3668 0.7138 0.122 Uiso 1 1 calc R . .
H21B H -0.1650 0.3690 0.6139 0.122 Uiso 1 1 calc R . .
H21C H -0.0232 0.3487 0.6581 0.122 Uiso 1 1 calc R . .
C22 C 0.3099(4) 0.06703(9) 0.6545(2) 0.0361(9) Uani 1 1 d . . .
C23 C 0.3960(4) 0.09488(10) 0.6868(3) 0.0595(12) Uani 1 1 d . . .
H23 H 0.4034 0.0988 0.7455 0.071 Uiso 1 1 calc R . .
C24 C 0.4718(5) 0.11722(11) 0.6344(3) 0.0762(14) Uani 1 1 d . . .
H24 H 0.5333 0.1358 0.6576 0.091 Uiso 1 1 calc R . .
C25 C 0.4583(5) 0.11261(11) 0.5491(3) 0.0649(13) Uani 1 1 d . . .
H25 H 0.5092 0.1282 0.5134 0.078 Uiso 1 1 calc R . .
C26 C 0.3718(5) 0.08575(11) 0.5161(3) 0.0554(11) Uani 1 1 d . . .
H26 H 0.3631 0.0824 0.4571 0.066 Uiso 1 1 calc R . .
C27 C 0.2963(4) 0.06315(10) 0.5675(2) 0.0468(10) Uani 1 1 d . . .
H27 H 0.2345 0.0448 0.5435 0.056 Uiso 1 1 calc R . .
C28 C 0.1794(4) 0.06049(9) 0.8147(2) 0.0384(9) Uani 1 1 d . . .
C29 C 0.2916(4) 0.06423(10) 0.8772(2) 0.0510(11) Uani 1 1 d . . .
H29 H 0.3873 0.0535 0.8705 0.061 Uiso 1 1 calc R . .
C30 C 0.2685(5) 0.08309(11) 0.9490(3) 0.0642(12) Uani 1 1 d . . .
H30 H 0.3475 0.0851 0.9914 0.077 Uiso 1 1 calc R . .
C31 C 0.1310(6) 0.09898(11) 0.9595(3) 0.0726(14) Uani 1 1 d . . .
H31 H 0.1146 0.1120 1.0089 0.087 Uiso 1 1 calc R . .
C32 C 0.0181(5) 0.09579(11) 0.8979(3) 0.0688(13) Uani 1 1 d . . .
H32 H -0.0765 0.1070 0.9046 0.083 Uiso 1 1 calc R . .
C33 C 0.0402(4) 0.07643(9) 0.8260(2) 0.0521(11) Uani 1 1 d . . .
H33 H -0.0397 0.0740 0.7843 0.063 Uiso 1 1 calc R . .
C34 C 0.6337(4) 0.03134(11) 0.7974(2) 0.0713(13) Uani 1 1 d . . .
H34A H 0.6043 0.0285 0.8551 0.107 Uiso 1 1 calc R . .
H34B H 0.6115 0.0556 0.7785 0.107 Uiso 1 1 calc R . .
H34C H 0.7422 0.0267 0.7949 0.107 Uiso 1 1 calc R . .
C35 C 0.5889(4) 0.00713(12) 0.6220(2) 0.0692(13) Uani 1 1 d . . .
H35A H 0.5348 -0.0091 0.5830 0.104 Uiso 1 1 calc R . .
H35B H 0.6978 0.0028 0.6211 0.104 Uiso 1 1 calc R . .
H35C H 0.5671 0.0317 0.6052 0.104 Uiso 1 1 calc R . .
C36 C 0.5898(5) -0.04554(11) 0.7593(3) 0.1022(19) Uani 1 1 d . . .
H36A H 0.5582 -0.0509 0.8157 0.153 Uiso 1 1 calc R . .
H36B H 0.7001 -0.0469 0.7589 0.153 Uiso 1 1 calc R . .
H36C H 0.5444 -0.0628 0.7196 0.153 Uiso 1 1 calc R . .
C37 C 0.3507(5) -0.02408(11) 0.9366(2) 0.0725(14) Uani 1 1 d . . .
H37A H 0.3615 0.0017 0.9311 0.109 Uiso 1 1 calc R . .
H37B H 0.4474 -0.0356 0.9270 0.109 Uiso 1 1 calc R . .
H37C H 0.3205 -0.0298 0.9930 0.109 Uiso 1 1 calc R . .
C38 C 0.0191(4) -0.02140(11) 0.8838(2) 0.0637(12) Uani 1 1 d . . .
H38A H 0.0202 0.0044 0.8755 0.096 Uiso 1 1 calc R . .
H38B H 0.0003 -0.0267 0.9422 0.096 Uiso 1 1 calc R . .
H38C H -0.0610 -0.0320 0.8470 0.096 Uiso 1 1 calc R . .
C39 C 0.1952(5) -0.08908(9) 0.8742(3) 0.0692(13) Uani 1 1 d . . .
H39A H 0.1190 -0.0993 0.8344 0.104 Uiso 1 1 calc R . .
H39B H 0.1676 -0.0941 0.9315 0.104 Uiso 1 1 calc R . .
H39C H 0.2940 -0.0996 0.8651 0.104 Uiso 1 1 calc R . .
C40 C -0.0114(4) -0.07077(10) 0.6708(2) 0.0598(12) Uani 1 1 d . . .
H40A H -0.0329 -0.0808 0.7253 0.090 Uiso 1 1 calc R . .
H40B H -0.0384 -0.0881 0.6266 0.090 Uiso 1 1 calc R . .
H40C H -0.0706 -0.0490 0.6611 0.090 Uiso 1 1 calc R . .
C41 C 0.2948(5) -0.10385(10) 0.6763(3) 0.0762(14) Uani 1 1 d . . .
H41A H 0.2778 -0.1151 0.7302 0.114 Uiso 1 1 calc R . .
H41B H 0.4033 -0.1000 0.6714 0.114 Uiso 1 1 calc R . .
H41C H 0.2560 -0.1194 0.6308 0.114 Uiso 1 1 calc R . .
C42 C 0.2354(4) -0.04117(10) 0.5669(2) 0.0537(11) Uani 1 1 d . . .
H42A H 0.1860 -0.0180 0.5600 0.081 Uiso 1 1 calc R . .
H42B H 0.1975 -0.0572 0.5222 0.081 Uiso 1 1 calc R . .
H42C H 0.3449 -0.0383 0.5639 0.081 Uiso 1 1 calc R . .

loop_
_atom_site_aniso_label
_atom_site_aniso_U_11
_atom_site_aniso_U_22
_atom_site_aniso_U_33
_atom_site_aniso_U_23
_atom_site_aniso_U_13
_atom_site_aniso_U_12
S1 0.0313(6) 0.0542(7) 0.0559(7) 0.0030(5) -0.0052(5) -0.0012(5)
S2 0.0309(6) 0.0487(7) 0.0617(7) -0.0011(5) -0.0012(5) 0.0016(5)
P1 0.0322(6) 0.0359(6) 0.0329(6) 0.0008(5) 0.0044(4) 0.0022(4)
P2 0.0302(6) 0.0348(6) 0.0396(6) 0.0011(5) 0.0064(4) 0.0003(4)
Si1 0.0265(6) 0.0758(9) 0.0460(7) -0.0131(6) 0.0012(5) 0.0015(6)
Si2 0.0503(7) 0.0545(8) 0.0353(7) -0.0117(6) -0.0020(5) 0.0107(6)
Si3 0.0574(7) 0.0406(7) 0.0432(7) 0.0078(6) -0.0046(6) -0.0068(6)
Si4 0.0257(6) 0.0493(7) 0.0457(7) 0.0025(5) 0.0049(5) 0.0006(5)
Si5 0.0422(7) 0.0436(7) 0.0333(6) 0.0042(5) 0.0048(5) -0.0053(5)
Si6 0.0425(7) 0.0378(7) 0.0382(7) -0.0053(5) 0.0043(5) -0.0024(5)
N1 0.0302(17) 0.0353(18) 0.0296(17) -0.0036(14) 0.0011(13) 0.0032(13)
N2 0.0383(18) 0.0320(18) 0.0324(18) -0.0036(14) 0.0005(14) 0.0019(14)
N3 0.0263(16) 0.0295(17) 0.0372(18) 0.0025(14) 0.0046(13) -0.0007(13)
N4 0.0298(16) 0.0301(17) 0.0343(18) 0.0041(14) 0.0045(13) -0.0018(13)
C1 0.042(2) 0.034(2) 0.035(2) -0.0034(18) 0.0075(18) -0.0015(18)
C2 0.055(3) 0.047(3) 0.041(3) -0.005(2) 0.003(2) -0.009(2)
C3 0.083(3) 0.053(3) 0.041(3) -0.012(2) 0.014(2) -0.017(3)
C4 0.103(4) 0.056(3) 0.064(4) -0.020(3) 0.035(3) 0.001(3)
C5 0.113(4) 0.056(3) 0.072(4) 0.004(3) 0.033(3) 0.039(3)
C6 0.082(3) 0.055(3) 0.046(3) 0.001(2) 0.018(2) 0.023(2)
C7 0.053(3) 0.039(2) 0.039(2) 0.0027(19) 0.017(2) 0.016(2)
C8 0.074(3) 0.076(3) 0.042(3) 0.015(2) 0.010(2) 0.028(3)
C9 0.119(5) 0.113(5) 0.047(3) 0.027(3) 0.024(3) 0.061(4)
C10 0.166(7) 0.090(5) 0.080(5) 0.049(4) 0.070(5) 0.075(5)
C11 0.126(5) 0.066(4) 0.106(5) 0.034(4) 0.077(4) 0.017(3)
C12 0.071(3) 0.051(3) 0.066(3) 0.006(2) 0.034(2) 0.003(2)
C13 0.049(3) 0.109(4) 0.114(4) -0.032(3) 0.011(3) -0.029(3)
C14 0.038(3) 0.136(4) 0.061(3) -0.023(3) 0.013(2) -0.008(3)
C15 0.042(3) 0.139(4) 0.076(3) -0.004(3) -0.004(2) 0.035(3)
C16 0.077(3) 0.126(4) 0.038(3) -0.022(3) -0.013(2) 0.032(3)
C17 0.063(3) 0.080(3) 0.047(3) -0.008(2) 0.019(2) 0.015(2)
C18 0.107(4) 0.064(3) 0.075(3) -0.033(3) 0.008(3) 0.008(3)
C19 0.078(3) 0.057(3) 0.076(3) 0.016(2) -0.012(3) 0.021(2)
C20 0.089(3) 0.062(3) 0.039(3) 0.016(2) 0.000(2) -0.014(2)
C21 0.116(4) 0.058(3) 0.069(3) 0.010(2) -0.006(3) -0.026(3)
C22 0.034(2) 0.033(2) 0.042(2) 0.0017(19) 0.0039(18) -0.0034(18)
C23 0.072(3) 0.063(3) 0.043(3) 0.003(2) 0.007(2) -0.027(2)
C24 0.093(4) 0.070(3) 0.066(4) -0.001(3) 0.011(3) -0.048(3)
C25 0.073(3) 0.061(3) 0.062(3) 0.015(3) 0.015(3) -0.019(3)
C26 0.072(3) 0.054(3) 0.042(3) 0.011(2) 0.013(2) 0.004(2)
C27 0.054(3) 0.043(3) 0.044(3) 0.003(2) 0.005(2) 0.004(2)
C28 0.045(2) 0.031(2) 0.041(2) -0.0002(18) 0.015(2) -0.0016(19)
C29 0.054(3) 0.056(3) 0.044(3) -0.008(2) 0.015(2) -0.008(2)
C30 0.075(3) 0.069(3) 0.050(3) -0.014(2) 0.012(2) -0.016(3)
C31 0.105(4) 0.060(3) 0.056(3) -0.018(3) 0.032(3) -0.008(3)
C32 0.081(4) 0.056(3) 0.073(4) -0.009(3) 0.037(3) 0.015(3)
C33 0.053(3) 0.048(3) 0.057(3) 0.001(2) 0.016(2) 0.007(2)
C34 0.038(3) 0.110(4) 0.067(3) -0.022(3) 0.008(2) -0.012(2)
C35 0.034(2) 0.124(4) 0.051(3) -0.014(3) 0.012(2) -0.003(2)
C36 0.043(3) 0.082(4) 0.183(6) 0.043(4) 0.016(3) 0.016(3)
C37 0.078(3) 0.100(4) 0.039(3) 0.007(2) -0.011(2) -0.027(3)
C38 0.061(3) 0.081(3) 0.052(3) 0.007(2) 0.026(2) 0.004(2)
C39 0.098(4) 0.053(3) 0.059(3) 0.015(2) 0.024(3) -0.004(2)
C40 0.058(3) 0.058(3) 0.064(3) -0.016(2) 0.009(2) -0.027(2)
C41 0.104(4) 0.054(3) 0.069(3) -0.014(2) -0.007(3) 0.018(3)
C42 0.058(3) 0.064(3) 0.040(2) -0.010(2) 0.006(2) -0.009(2)

loop_
_atom_type_symbol
_atom_type_description
_atom_type_scat_dispersion_real
_atom_type_scat_dispersion_imag
_atom_type_scat_source
C C 0.0033 0.0016 'International Tables Vol C Tables 4.2.6.8 and 6.1.1.4'
H H 0.0000 0.0000 'International Tables Vol C Tables 4.2.6.8 and 6.1.1.4'
N N 0.0061 0.0033 'International Tables Vol C Tables 4.2.6.8 and 6.1.1.4'
Si Si 0.0817 0.0704 'International Tables Vol C Tables 4.2.6.8 and 6.1.1.4'
P P 0.1023 0.0942 'International Tables Vol C Tables 4.2.6.8 and 6.1.1.4'
S S 0.1246 0.1234 'International Tables Vol C Tables 4.2.6.8 and 6.1.1.4'

loop_
_exptl_crystal_face_index_h
_exptl_crystal_face_index_k
_exptl_crystal_face_index_l
_exptl_crystal_face_perp_dist
1 0 0 0.060000
-3 -9 -2 0.060000
0 -4 -1 0.050000
0 4 1 0.060000
0 1 0 0.060000
0 -1 0 0.060000
1 -3 6 0.070000
-1 3 -6 0.070000
-6 -5 14 0.100000
6 5 -14 0.090000

loop_
_geom_angle_atom_site_label_1
_geom_angle_atom_site_label_2
_geom_angle_atom_site_label_3
_geom_angle
_geom_angle_site_symmetry_1
_geom_angle_site_symmetry_3
_geom_angle_publ_flag
N1 P1 C1 105.21(14) . . ?
N1 P1 C7 110.19(16) . . ?
C1 P1 C7 103.98(16) . . ?
N1 P1 S1 115.45(10) . . ?
C1 P1 S1 111.38(12) . . ?
C7 P1 S1 109.95(13) . . ?
N3 P2 C22 104.70(14) . . ?
N3 P2 C28 109.62(15) . . ?
C22 P2 C28 104.53(16) . . ?
N3 P2 S2 115.47(10) . . ?
C22 P2 S2 111.52(12) . . ?
C28 P2 S2 110.33(13) . . ?
N1 Si1 C13 108.89(17) . . ?
N1 Si1 C14 113.31(15) . . ?
C13 Si1 C14 106.6(2) . . ?
N1 Si1 C15 113.38(17) . . ?
C13 Si1 C15 107.5(2) . . ?
C14 Si1 C15 106.8(2) . . ?
N2 Si2 C17 112.71(15) . . ?
N2 Si2 C16 112.46(16) . . ?
C17 Si2 C16 110.7(2) . . ?
N2 Si2 C18 108.32(17) . . ?
C17 Si2 C18 107.0(2) . . ?
C16 Si2 C18 105.2(2) . . ?
N2 Si3 C20 112.72(15) . . ?
N2 Si3 C19 111.26(16) . . ?
C20 Si3 C19 110.03(19) . . ?
N2 Si3 C21 111.67(16) . . ?
C20 Si3 C21 105.31(19) . . ?
C19 Si3 C21 105.4(2) . . ?
N3 Si4 C36 108.29(16) . . ?
N3 Si4 C34 114.08(15) . . ?
C36 Si4 C34 107.6(2) . . ?
N3 Si4 C35 113.79(15) . . ?
C36 Si4 C35 106.4(2) . . ?
C34 Si4 C35 106.28(19) . . ?
N4 Si5 C37 112.98(16) . . ?
N4 Si5 C38 113.50(15) . . ?
C37 Si5 C38 108.6(2) . . ?
N4 Si5 C39 108.26(16) . . ?
C37 Si5 C39 105.50(19) . . ?
C38 Si5 C39 107.53(18) . . ?
N4 Si6 C42 113.18(15) . . ?
N4 Si6 C40 110.70(15) . . ?
C42 Si6 C40 109.73(17) . . ?
N4 Si6 C41 111.13(16) . . ?
C42 Si6 C41 105.87(19) . . ?
C40 Si6 C41 105.88(19) . . ?
N2 N1 P1 114.90(18) . . ?
N2 N1 Si1 115.70(18) . . ?
P1 N1 Si1 129.19(16) . . ?
N1 N2 Si2 117.34(19) . . ?
N1 N2 Si3 118.34(19) . . ?
Si2 N2 Si3 123.73(15) . . ?
N4 N3 P2 114.76(18) . . ?
N4 N3 Si4 115.27(18) . . ?
P2 N3 Si4 129.73(15) . . ?
N3 N4 Si5 117.71(19) . . ?
N3 N4 Si6 118.16(19) . . ?
Si5 N4 Si6 123.70(15) . . ?
C6 C1 C2 118.7(3) . . ?
C6 C1 P1 122.9(3) . . ?
C2 C1 P1 118.3(3) . . ?
C3 C2 C1 120.8(4) . . ?
C3 C2 H2 119.6 . . ?
C1 C2 H2 119.6 . . ?
C4 C3 C2 120.0(4) . . ?
C4 C3 H3 120.0 . . ?
C2 C3 H3 120.0 . . ?
C3 C4 C5 120.3(4) . . ?
C3 C4 H4 119.9 . . ?
C5 C4 H4 119.9 . . ?
C4 C5 C6 120.4(4) . . ?
C4 C5 H5 119.8 . . ?
C6 C5 H5 119.8 . . ?
C1 C6 C5 119.8(4) . . ?
C1 C6 H6 120.1 . . ?
C5 C6 H6 120.1 . . ?
C8 C7 C12 119.3(4) . . ?
C8 C7 P1 122.5(3) . . ?
C12 C7 P1 118.2(3) . . ?
C7 C8 C9 119.3(5) . . ?
C7 C8 H8 120.4 . . ?
C9 C8 H8 120.4 . . ?
C10 C9 C8 121.0(5) . . ?
C10 C9 H9 119.5 . . ?
C8 C9 H9 119.5 . . ?
C9 C10 C11 120.4(6) . . ?
C9 C10 H10 119.8 . . ?
C11 C10 H10 119.8 . . ?
C10 C11 C12 119.8(6) . . ?
C10 C11 H11 120.1 . . ?
C12 C11 H11 120.1 . . ?
C7 C12 C11 120.2(5) . . ?
C7 C12 H12 119.9 . . ?
C11 C12 H12 119.9 . . ?
Si1 C13 H13A 109.5 . . ?
Si1 C13 H13B 109.5 . . ?
H13A C13 H13B 109.5 . . ?
Si1 C13 H13C 109.5 . . ?
H13A C13 H13C 109.5 . . ?
H13B C13 H13C 109.5 . . ?
Si1 C14 H14A 109.5 . . ?
Si1 C14 H14B 109.5 . . ?
H14A C14 H14B 109.5 . . ?
Si1 C14 H14C 109.5 . . ?
H14A C14 H14C 109.5 . . ?
H14B C14 H14C 109.5 . . ?
Si1 C15 H15A 109.5 . . ?
Si1 C15 H15B 109.5 . . ?
H15A C15 H15B 109.5 . . ?
Si1 C15 H15C 109.5 . . ?
H15A C15 H15C 109.5 . . ?
H15B C15 H15C 109.5 . . ?
Si2 C16 H16A 109.5 . . ?
Si2 C16 H16B 109.5 . . ?
H16A C16 H16B 109.5 . . ?
Si2 C16 H16C 109.5 . . ?
H16A C16 H16C 109.5 . . ?
H16B C16 H16C 109.5 . . ?
Si2 C17 H17A 109.5 . . ?
Si2 C17 H17B 109.5 . . ?
H17A C17 H17B 109.5 . . ?
Si2 C17 H17C 109.5 . . ?
H17A C17 H17C 109.5 . . ?
H17B C17 H17C 109.5 . . ?
Si2 C18 H18A 109.5 . . ?
Si2 C18 H18B 109.5 . . ?
H18A C18 H18B 109.5 . . ?
Si2 C18 H18C 109.5 . . ?
H18A C18 H18C 109.5 . . ?
H18B C18 H18C 109.5 . . ?
Si3 C19 H19A 109.5 . . ?
Si3 C19 H19B 109.5 . . ?
H19A C19 H19B 109.5 . . ?
Si3 C19 H19C 109.5 . . ?
H19A C19 H19C 109.5 . . ?
H19B C19 H19C 109.5 . . ?
Si3 C20 H20A 109.5 . . ?
Si3 C20 H20B 109.5 . . ?
H20A C20 H20B 109.5 . . ?
Si3 C20 H20C 109.5 . . ?
H20A C20 H20C 109.5 . . ?
H20B C20 H20C 109.5 . . ?
Si3 C21 H21A 109.5 . . ?
Si3 C21 H21B 109.5 . . ?
H21A C21 H21B 109.5 . . ?
Si3 C21 H21C 109.5 . . ?
H21A C21 H21C 109.5 . . ?
H21B C21 H21C 109.5 . . ?
C23 C22 C27 117.9(3) . . ?
C23 C22 P2 124.2(3) . . ?
C27 C22 P2 117.8(3) . . ?
C22 C23 C24 120.7(4) . . ?
C22 C23 H23 119.7 . . ?
C24 C23 H23 119.7 . . ?
C25 C24 C23 120.4(4) . . ?
C25 C24 H24 119.8 . . ?
C23 C24 H24 119.8 . . ?
C26 C25 C24 119.7(4) . . ?
C26 C25 H25 120.1 . . ?
C24 C25 H25 120.1 . . ?
C25 C26 C27 120.5(4) . . ?
C25 C26 H26 119.7 . . ?
C27 C26 H26 119.7 . . ?
C26 C27 C22 120.7(4) . . ?
C26 C27 H27 119.6 . . ?
C22 C27 H27 119.6 . . ?
C29 C28 C33 118.1(3) . . ?
C29 C28 P2 123.1(3) . . ?
C33 C28 P2 118.8(3) . . ?
C30 C29 C28 121.6(4) . . ?
C30 C29 H29 119.2 . . ?
C28 C29 H29 119.2 . . ?
C31 C30 C29 120.0(4) . . ?
C31 C30 H30 120.0 . . ?
C29 C30 H30 120.0 . . ?
C32 C31 C30 119.4(4) . . ?
C32 C31 H31 120.3 . . ?
C30 C31 H31 120.3 . . ?
C31 C32 C33 120.8(4) . . ?
C31 C32 H32 119.6 . . ?
C33 C32 H32 119.6 . . ?
C32 C33 C28 120.2(4) . . ?
C32 C33 H33 119.9 . . ?
C28 C33 H33 119.9 . . ?
Si4 C34 H34A 109.5 . . ?
Si4 C34 H34B 109.5 . . ?
H34A C34 H34B 109.5 . . ?
Si4 C34 H34C 109.5 . . ?
H34A C34 H34C 109.5 . . ?
H34B C34 H34C 109.5 . . ?
Si4 C35 H35A 109.5 . . ?
Si4 C35 H35B 109.5 . . ?
H35A C35 H35B 109.5 . . ?
Si4 C35 H35C 109.5 . . ?
H35A C35 H35C 109.5 . . ?
H35B C35 H35C 109.5 . . ?
Si4 C36 H36A 109.5 . . ?
Si4 C36 H36B 109.5 . . ?
H36A C36 H36B 109.5 . . ?
Si4 C36 H36C 109.5 . . ?
H36A C36 H36C 109.5 . . ?
H36B C36 H36C 109.5 . . ?
Si5 C37 H37A 109.5 . . ?
Si5 C37 H37B 109.5 . . ?
H37A C37 H37B 109.5 . . ?
Si5 C37 H37C 109.5 . . ?
H37A C37 H37C 109.5 . . ?
H37B C37 H37C 109.5 . . ?
Si5 C38 H38A 109.5 . . ?
Si5 C38 H38B 109.5 . . ?
H38A C38 H38B 109.5 . . ?
Si5 C38 H38C 109.5 . . ?
H38A C38 H38C 109.5 . . ?
H38B C38 H38C 109.5 . . ?
Si5 C39 H39A 109.5 . . ?
Si5 C39 H39B 109.5 . . ?
H39A C39 H39B 109.5 . . ?
Si5 C39 H39C 109.5 . . ?
H39A C39 H39C 109.5 . . ?
H39B C39 H39C 109.5 . . ?
Si6 C40 H40A 109.5 . . ?
Si6 C40 H40B 109.5 . . ?
H40A C40 H40B 109.5 . . ?
Si6 C40 H40C 109.5 . . ?
H40A C40 H40C 109.5 . . ?
H40B C40 H40C 109.5 . . ?
Si6 C41 H41A 109.5 . . ?
Si6 C41 H41B 109.5 . . ?
H41A C41 H41B 109.5 . . ?
Si6 C41 H41C 109.5 . . ?
H41A C41 H41C 109.5 . . ?
H41B C41 H41C 109.5 . . ?
Si6 C42 H42A 109.5 . . ?
Si6 C42 H42B 109.5 . . ?
H42A C42 H42B 109.5 . . ?
Si6 C42 H42C 109.5 . . ?
H42A C42 H42C 109.5 . . ?
H42B C42 H42C 109.5 . . ?

loop_
_geom_bond_atom_site_label_1
_geom_bond_atom_site_label_2
_geom_bond_distance
_geom_bond_site_symmetry_2
_geom_bond_publ_flag
S1 P1 1.9368(12) . ?
S2 P2 1.9399(12) . ?
P1 N1 1.697(3) . ?
P1 C1 1.814(3) . ?
P1 C7 1.822(4) . ?
P2 N3 1.693(3) . ?
P2 C22 1.816(3) . ?
P2 C28 1.830(4) . ?
Si1 N1 1.790(3) . ?
Si1 C13 1.846(4) . ?
Si1 C14 1.850(4) . ?
Si1 C15 1.856(4) . ?
Si2 N2 1.755(3) . ?
Si2 C17 1.854(4) . ?
Si2 C16 1.860(4) . ?
Si2 C18 1.863(4) . ?
Si3 N2 1.766(3) . ?
Si3 C20 1.845(4) . ?
Si3 C19 1.860(4) . ?
Si3 C21 1.880(4) . ?
Si4 N3 1.797(3) . ?
Si4 C36 1.846(4) . ?
Si4 C34 1.846(4) . ?
Si4 C35 1.849(4) . ?
Si5 N4 1.756(3) . ?
Si5 C37 1.854(3) . ?
Si5 C38 1.857(4) . ?
Si5 C39 1.858(4) . ?
Si6 N4 1.772(3) . ?
Si6 C42 1.846(4) . ?
Si6 C40 1.864(4) . ?
Si6 C41 1.874(4) . ?
N1 N2 1.483(3) . ?
N3 N4 1.485(3) . ?
C1 C6 1.384(5) . ?
C1 C2 1.388(5) . ?
C2 C3 1.385(5) . ?
C2 H2 0.9500 . ?
C3 C4 1.357(5) . ?
C3 H3 0.9500 . ?
C4 C5 1.374(6) . ?
C4 H4 0.9500 . ?
C5 C6 1.390(5) . ?
C5 H5 0.9500 . ?
C6 H6 0.9500 . ?
C7 C8 1.377(5) . ?
C7 C12 1.391(5) . ?
C8 C9 1.400(6) . ?
C8 H8 0.9500 . ?
C9 C10 1.355(7) . ?
C9 H9 0.9500 . ?
C10 C11 1.361(7) . ?
C10 H10 0.9500 . ?
C11 C12 1.395(6) . ?
C11 H11 0.9500 . ?
C12 H12 0.9500 . ?
C13 H13A 0.9800 . ?
C13 H13B 0.9800 . ?
C13 H13C 0.9800 . ?
C14 H14A 0.9800 . ?
C14 H14B 0.9800 . ?
C14 H14C 0.9800 . ?
C15 H15A 0.9800 . ?
C15 H15B 0.9800 . ?
C15 H15C 0.9800 . ?
C16 H16A 0.9800 . ?
C16 H16B 0.9800 . ?
C16 H16C 0.9800 . ?
C17 H17A 0.9800 . ?
C17 H17B 0.9800 . ?
C17 H17C 0.9800 . ?
C18 H18A 0.9800 . ?
C18 H18B 0.9800 . ?
C18 H18C 0.9800 . ?
C19 H19A 0.9800 . ?
C19 H19B 0.9800 . ?
C19 H19C 0.9800 . ?
C20 H20A 0.9800 . ?
C20 H20B 0.9800 . ?
C20 H20C 0.9800 . ?
C21 H21A 0.9800 . ?
C21 H21B 0.9800 . ?
C21 H21C 0.9800 . ?
C22 C23 1.380(5) . ?
C22 C27 1.398(5) . ?
C23 C24 1.388(5) . ?
C23 H23 0.9500 . ?
C24 C25 1.375(5) . ?
C24 H24 0.9500 . ?
C25 C26 1.358(5) . ?
C25 H25 0.9500 . ?
C26 C27 1.383(5) . ?
C26 H26 0.9500 . ?
C27 H27 0.9500 . ?
C28 C29 1.377(5) . ?
C28 C33 1.393(5) . ?
C29 C30 1.377(5) . ?
C29 H29 0.9500 . ?
C30 C31 1.377(6) . ?
C30 H30 0.9500 . ?
C31 C32 1.369(6) . ?
C31 H31 0.9500 . ?
C32 C33 1.386(5) . ?
C32 H32 0.9500 . ?
C33 H33 0.9500 . ?
C34 H34A 0.9800 . ?
C34 H34B 0.9800 . ?
C34 H34C 0.9800 . ?
C35 H35A 0.9800 . ?
C35 H35B 0.9800 . ?
C35 H35C 0.9800 . ?
C36 H36A 0.9800 . ?
C36 H36B 0.9800 . ?
C36 H36C 0.9800 . ?
C37 H37A 0.9800 . ?
C37 H37B 0.9800 . ?
C37 H37C 0.9800 . ?
C38 H38A 0.9800 . ?
C38 H38B 0.9800 . ?
C38 H38C 0.9800 . ?
C39 H39A 0.9800 . ?
C39 H39B 0.9800 . ?
C39 H39C 0.9800 . ?
C40 H40A 0.9800 . ?
C40 H40B 0.9800 . ?
C40 H40C 0.9800 . ?
C41 H41A 0.9800 . ?
C41 H41B 0.9800 . ?
C41 H41C 0.9800 . ?
C42 H42A 0.9800 . ?
C42 H42B 0.9800 . ?
C42 H42C 0.9800 . ?

loop_
_geom_contact_atom_site_label_1
_geom_contact_atom_site_label_2
_geom_contact_distance
_geom_contact_site_symmetry_1
_geom_contact_site_symmetry_2
_geom_contact_publ_flag
? ? ? ? ? ?

loop_
_geom_hbond_atom_site_label_D
_geom_hbond_atom_site_label_H
_geom_hbond_atom_site_label_A
_geom_hbond_distance_DH
_geom_hbond_distance_HA
_geom_hbond_distance_DA
_geom_hbond_angle_DHA
_geom_hbond_site_symmetry_A
_geom_hbond_publ_flag
? ? ? ? ? ? ? ? ?

loop_
_geom_torsion_atom_site_label_1
_geom_torsion_atom_site_label_2
_geom_torsion_atom_site_label_3
_geom_torsion_atom_site_label_4
_geom_torsion
_geom_torsion_site_symmetry_1
_geom_torsion_site_symmetry_2
_geom_torsion_site_symmetry_3
_geom_torsion_site_symmetry_4
_geom_torsion_publ_flag
C1 P1 N1 N2 154.5(2) . . . . ?
C7 P1 N1 N2 -94.0(2) . . . . ?
S1 P1 N1 N2 31.3(2) . . . . ?
C1 P1 N1 Si1 -20.0(2) . . . . ?
C7 P1 N1 Si1 91.5(2) . . . . ?
S1 P1 N1 Si1 -143.19(15) . . . . ?
C13 Si1 N1 N2 1.0(3) . . . . ?
C14 Si1 N1 N2 -117.4(2) . . . . ?
C15 Si1 N1 N2 120.6(2) . . . . ?
C13 Si1 N1 P1 175.4(2) . . . . ?
C14 Si1 N1 P1 57.0(3) . . . . ?
C15 Si1 N1 P1 -65.0(3) . . . . ?
P1 N1 N2 Si2 84.6(2) . . . . ?
Si1 N1 N2 Si2 -100.2(2) . . . . ?
P1 N1 N2 Si3 -86.9(2) . . . . ?
Si1 N1 N2 Si3 88.4(2) . . . . ?
C17 Si2 N2 N1 -79.6(2) . . . . ?
C16 Si2 N2 N1 46.3(3) . . . . ?
C18 Si2 N2 N1 162.1(2) . . . . ?
C17 Si2 N2 Si3 91.3(2) . . . . ?
C16 Si2 N2 Si3 -142.7(2) . . . . ?
C18 Si2 N2 Si3 -26.9(2) . . . . ?
C20 Si3 N2 N1 -1.8(3) . . . . ?
C19 Si3 N2 N1 122.4(2) . . . . ?
C21 Si3 N2 N1 -120.1(2) . . . . ?
C20 Si3 N2 Si2 -172.64(18) . . . . ?
C19 Si3 N2 Si2 -48.5(2) . . . . ?
C21 Si3 N2 Si2 69.0(2) . . . . ?
C22 P2 N3 N4 -155.6(2) . . . . ?
C28 P2 N3 N4 92.7(2) . . . . ?
S2 P2 N3 N4 -32.6(2) . . . . ?
C22 P2 N3 Si4 18.3(2) . . . . ?
C28 P2 N3 Si4 -93.3(2) . . . . ?
S2 P2 N3 Si4 141.37(16) . . . . ?
C36 Si4 N3 N4 -6.7(3) . . . . ?
C34 Si4 N3 N4 -126.4(2) . . . . ?
C35 Si4 N3 N4 111.5(2) . . . . ?
C36 Si4 N3 P2 179.4(2) . . . . ?
C34 Si4 N3 P2 59.7(3) . . . . ?
C35 Si4 N3 P2 -62.5(3) . . . . ?
P2 N3 N4 Si5 -85.0(2) . . . . ?
Si4 N3 N4 Si5 100.2(2) . . . . ?
P2 N3 N4 Si6 87.8(2) . . . . ?
Si4 N3 N4 Si6 -87.1(2) . . . . ?
C37 Si5 N4 N3 -38.7(3) . . . . ?
C38 Si5 N4 N3 85.5(2) . . . . ?
C39 Si5 N4 N3 -155.2(2) . . . . ?
C37 Si5 N4 Si6 148.9(2) . . . . ?
C38 Si5 N4 Si6 -86.8(2) . . . . ?
C39 Si5 N4 Si6 32.5(2) . . . . ?
C42 Si6 N4 N3 -0.9(3) . . . . ?
C40 Si6 N4 N3 -124.6(2) . . . . ?
C41 Si6 N4 N3 118.0(2) . . . . ?
C42 Si6 N4 Si5 171.36(17) . . . . ?
C40 Si6 N4 Si5 47.7(2) . . . . ?
C41 Si6 N4 Si5 -69.7(2) . . . . ?
N1 P1 C1 C6 91.3(3) . . . . ?
C7 P1 C1 C6 -24.5(4) . . . . ?
S1 P1 C1 C6 -142.9(3) . . . . ?
N1 P1 C1 C2 -91.5(3) . . . . ?
C7 P1 C1 C2 152.7(3) . . . . ?
S1 P1 C1 C2 34.3(3) . . . . ?
C6 C1 C2 C3 -1.8(5) . . . . ?
P1 C1 C2 C3 -179.1(3) . . . . ?
C1 C2 C3 C4 0.2(6) . . . . ?
C2 C3 C4 C5 0.5(7) . . . . ?
C3 C4 C5 C6 0.4(7) . . . . ?
C2 C1 C6 C5 2.6(6) . . . . ?
P1 C1 C6 C5 179.8(3) . . . . ?
C4 C5 C6 C1 -2.0(7) . . . . ?
N1 P1 C7 C8 -23.9(4) . . . . ?
C1 P1 C7 C8 88.4(3) . . . . ?
S1 P1 C7 C8 -152.2(3) . . . . ?
N1 P1 C7 C12 155.8(3) . . . . ?
C1 P1 C7 C12 -91.9(3) . . . . ?
S1 P1 C7 C12 27.5(3) . . . . ?
C12 C7 C8 C9 -0.7(6) . . . . ?
P1 C7 C8 C9 179.0(3) . . . . ?
C7 C8 C9 C10 0.9(7) . . . . ?
C8 C9 C10 C11 -0.6(9) . . . . ?
C9 C10 C11 C12 0.1(8) . . . . ?
C8 C7 C12 C11 0.3(6) . . . . ?
P1 C7 C12 C11 -179.4(3) . . . . ?
C10 C11 C12 C7 0.0(7) . . . . ?
N3 P2 C22 C23 -93.2(3) . . . . ?
C28 P2 C22 C23 22.0(4) . . . . ?
S2 P2 C22 C23 141.2(3) . . . . ?
N3 P2 C22 C27 89.9(3) . . . . ?
C28 P2 C22 C27 -154.8(3) . . . . ?
S2 P2 C22 C27 -35.6(3) . . . . ?
C27 C22 C23 C24 -2.9(6) . . . . ?
P2 C22 C23 C24 -179.7(3) . . . . ?
C22 C23 C24 C25 2.1(7) . . . . ?
C23 C24 C25 C26 -0.9(7) . . . . ?
C24 C25 C26 C27 0.5(6) . . . . ?
C25 C26 C27 C22 -1.3(6) . . . . ?
C23 C22 C27 C26 2.5(5) . . . . ?
P2 C22 C27 C26 179.6(3) . . . . ?
N3 P2 C28 C29 33.8(3) . . . . ?
C22 P2 C28 C29 -78.0(3) . . . . ?
S2 P2 C28 C29 162.0(3) . . . . ?
N3 P2 C28 C33 -147.4(3) . . . . ?
C22 P2 C28 C33 100.8(3) . . . . ?
S2 P2 C28 C33 -19.2(3) . . . . ?
C33 C28 C29 C30 0.0(5) . . . . ?
P2 C28 C29 C30 178.8(3) . . . . ?
C28 C29 C30 C31 -0.5(6) . . . . ?
C29 C30 C31 C32 0.0(7) . . . . ?
C30 C31 C32 C33 0.8(7) . . . . ?
C31 C32 C33 C28 -1.3(6) . . . . ?
C29 C28 C33 C32 0.8(5) . . . . ?
P2 C28 C33 C32 -178.0(3) . . . . ?

loop_
_reflns_scale_group_code
_reflns_scale_meas_F
1 1.0

loop_
_cod_related_entry_id
_cod_related_entry_database
_cod_related_entry_code
1 ChemSpider 30660697
